data_7229832
loop_
_publ_author_name
'Albaladejo, Mar\'ia Jos\'e'
'Gonz\'alez-Soria, Mar\'ia Jos\'e'
'Alonso, Francisco'

_publ_section_title
;
 Metal-free remote-site C--H alkenylation: regio- and diastereoselective
 synthesis of solvatochromic dyes
;
_journal_issue 3
_journal_name_full 'Green Chemistry'
_journal_page_first 701
_journal_paper_doi 10.1039/C7GC03436A
_journal_volume 20
_journal_year 2018
_chemical_formula_sum 'C44 H37 N3 O3'
_chemical_formula_weight 655.77
_chemical_melting_point 157.9(9)
_chemical_name_common
(E)-3-[1-(dibenzylamino)-3-(4-methoxyphenyl)indolizin-7-yl]-3-(4-methoxyphenyl)-1-(pyridin-2-yl)prop-2-en-1-one
_space_group_IT_number 2
_space_group_name_Hall '-P 1'
_space_group_name_H-M_alt 'P -1'
_symmetry_cell_setting triclinic
_symmetry_space_group_name_Hall '-P 1'
_symmetry_space_group_name_H-M 'P -1'
_atom_sites_solution_hydrogens geom
_atom_sites_solution_primary direct
_atom_sites_solution_secondary difmap
_audit_creation_method SHELXL-97
_audit_update_record
;
2014-04-04 deposited with the CCDC.
2017-12-19 downloaded from the CCDC.
;
_cell_angle_alpha 87.101(3)
_cell_angle_beta 86.513(3)
_cell_angle_gamma 69.271(3)
_cell_formula_units_Z 2
_cell_length_a 12.1335(16)
_cell_length_b 12.3113(16)
_cell_length_c 12.6442(17)
_cell_measurement_reflns_used 895
_cell_measurement_temperature 297(2)
_cell_measurement_theta_max 18.02
_cell_measurement_theta_min 2.36
_cell_volume 1762.4(4)
_computing_structure_refinement 'SHELXL-97 (Sheldrick, 1997)'
_computing_structure_solution 'SHELXS-97 (Sheldrick, 1990)'
_diffrn_ambient_temperature 297(1)
_diffrn_measured_fraction_theta_full 0.997
_diffrn_measured_fraction_theta_max 0.997
_diffrn_measurement_device_type 'CCD area detector'
_diffrn_radiation_monochromator graphite
_diffrn_radiation_source 'fine-focus sealed tube'
_diffrn_radiation_type MoK\a
_diffrn_radiation_wavelength 0.71073
_diffrn_reflns_av_R_equivalents 0.0744
_diffrn_reflns_av_sigmaI/netI 0.1184
_diffrn_reflns_limit_h_max 14
_diffrn_reflns_limit_h_min -14
_diffrn_reflns_limit_k_max 14
_diffrn_reflns_limit_k_min -14
_diffrn_reflns_limit_l_max 15
_diffrn_reflns_limit_l_min -15
_diffrn_reflns_number 15271
_diffrn_reflns_theta_full 25.08
_diffrn_reflns_theta_max 25.08
_diffrn_reflns_theta_min 1.61
_exptl_absorpt_coefficient_mu 0.077
_exptl_absorpt_correction_T_max 0.9985
_exptl_absorpt_correction_T_min 0.9042
_exptl_absorpt_correction_type multi-scan
_exptl_absorpt_process_details 'Bruker/Siemens SADABS V2.03'
_exptl_crystal_colour orange
_exptl_crystal_density_diffrn 1.234
_exptl_crystal_density_method 'not measured'
_exptl_crystal_description plate
_exptl_crystal_F_000 692
_exptl_crystal_size_max 0.25
_exptl_crystal_size_mid 0.22
_exptl_crystal_size_min 0.02
_refine_diff_density_max 0.146
_refine_diff_density_min -0.137
_refine_diff_density_rms 0.032
_refine_ls_extinction_method none
_refine_ls_goodness_of_fit_ref 0.962
_refine_ls_hydrogen_treatment mixed
_refine_ls_matrix_type full
_refine_ls_number_parameters 453
_refine_ls_number_reflns 6260
_refine_ls_number_restraints 0
_refine_ls_restrained_S_all 0.962
_refine_ls_R_factor_all 0.1904
_refine_ls_R_factor_gt 0.0669
_refine_ls_shift/su_max 0.015
_refine_ls_shift/su_mean 0.001
_refine_ls_structure_factor_coef Fsqd
_refine_ls_weighting_details 'calc w=1/[\s^2^(Fo^2^)+(0.0487P)^2^+0.0000P] where P=(Fo^2^+2Fc^2^)/3'
_refine_ls_weighting_scheme calc
_refine_ls_wR_factor_gt 0.1245
_refine_ls_wR_factor_ref 0.1668
_reflns_number_gt 2441
_reflns_number_total 6260
_reflns_threshold_expression >2sigma(I)
_cod_data_source_file c7gc03436a3.cif
_cod_data_source_block x_tati
_cod_depositor_comments
;
The following automatic conversions were performed:

'_chemical_melting_point' value '157.1-158.8' was changed to
'157.9(9)' - the average value was taken and precision was estimated.

Automatic conversion script
Id: cif_fix_values 4973 2017-02-22 13:04:09Z antanas 

 Adding full bibliography for 7229831--7229832.cif.
;
_cod_database_code 7229832

loop_
_symmetry_equiv_pos_as_xyz
'x, y, z'
'-x, -y, -z'

loop_
_atom_site_label
_atom_site_type_symbol
_atom_site_fract_x
_atom_site_fract_y
_atom_site_fract_z
_atom_site_U_iso_or_equiv
_atom_site_adp_type
_atom_site_occupancy
_atom_site_symmetry_multiplicity
_atom_site_calc_flag
_atom_site_refinement_flags
C1 C 0.5940(4) 1.1219(4) 1.0298(3) 0.0703(12) Uani 1 1 d .
C2 C 0.5872(4) 1.1992(4) 1.1074(3) 0.0981(16) Uani 1 1 d .
H2 H 0.5336 1.2085 1.1650 0.118 Uiso 1 1 calc R
C3 C 0.6601(5) 1.2613(4) 1.0981(4) 0.1130(19) Uani 1 1 d .
H3 H 0.6575 1.3139 1.1493 0.136 Uiso 1 1 calc R
C4 C 0.7373(5) 1.2453(4) 1.0124(4) 0.1158(18) Uani 1 1 d .
H4 H 0.7887 1.2864 1.0080 0.139 Uiso 1 1 calc R
N3 N 0.7432(3) 1.1738(3) 0.9344(3) 0.0908(12) Uani 1 1 d .
C6 C 0.6709(4) 1.1138(3) 0.9444(3) 0.0633(11) Uani 1 1 d .
C7 C 0.6744(3) 1.0337(3) 0.8568(3) 0.0672(11) Uani 1 1 d .
O1 O 0.6297(3) 0.9601(3) 0.8748(2) 0.1021(11) Uani 1 1 d .
C8 C 0.7323(3) 1.0505(3) 0.7553(3) 0.0636(11) Uani 1 1 d .
H8 H 0.7693 1.1051 0.7522 0.076 Uiso 1 1 calc R
C9 C 0.7363(3) 0.9931(3) 0.6659(3) 0.0535(9) Uani 1 1 d .
C10 C 0.6766(3) 0.9059(3) 0.6596(2) 0.0502(9) Uani 1 1 d .
C11 C 0.7364(3) 0.7890(3) 0.6734(3) 0.0620(10) Uani 1 1 d .
H11 H 0.8146 0.7630 0.6925 0.074 Uiso 1 1 calc R
C12 C 0.6830(4) 0.7092(3) 0.6595(3) 0.0664(11) Uani 1 1 d .
H12 H 0.7247 0.6303 0.6701 0.080 Uiso 1 1 calc R
C13 C 0.5678(3) 0.7464(3) 0.6299(3) 0.0553(10) Uani 1 1 d .
O2 O 0.5212(2) 0.6605(2) 0.6185(2) 0.0776(8) Uani 1 1 d .
C14 C 0.4042(3) 0.6971(4) 0.5826(3) 0.1050(16) Uani 1 1 d .
H14A H 0.3507 0.7466 0.6339 0.157 Uiso 1 1 calc R
H14B H 0.3826 0.6303 0.5739 0.157 Uiso 1 1 calc R
H14C H 0.4004 0.7389 0.5160 0.157 Uiso 1 1 calc R
C15 C 0.5070(3) 0.8626(3) 0.6151(3) 0.0645(11) Uani 1 1 d .
H15 H 0.4291 0.8885 0.5956 0.077 Uiso 1 1 calc R
C16 C 0.5622(3) 0.9414(3) 0.6296(3) 0.0628(10) Uani 1 1 d .
H16 H 0.5207 1.0203 0.6187 0.075 Uiso 1 1 calc R
C17 C 0.7943(3) 1.0162(3) 0.5663(3) 0.0492(9) Uani 1 1 d .
C18 C 0.8496(3) 1.1021(3) 0.5546(3) 0.0564(10) Uani 1 1 d .
H18 H 0.8571 1.1393 0.6146 0.068 Uiso 1 1 calc R
C19 C 0.8908(3) 1.1308(3) 0.4607(3) 0.0581(10) Uani 1 1 d .
H19 H 0.9258 1.1871 0.4566 0.070 Uiso 1 1 calc R
N1 N 0.8817(2) 1.0773(2) 0.3693(2) 0.0515(8) Uani 1 1 d .
C20 C 0.9153(3) 1.0923(3) 0.2647(3) 0.0563(10) Uani 1 1 d .
C21 C 0.9523(3) 1.1887(3) 0.2257(3) 0.0567(10) Uani 1 1 d .
C22 C 1.0378(3) 1.1737(3) 0.1444(3) 0.0629(10) Uani 1 1 d .
H22 H 1.0719 1.1011 0.1147 0.075 Uiso 1 1 calc R
C23 C 1.0737(3) 1.2636(3) 0.1061(3) 0.0657(11) Uani 1 1 d .
H23 H 1.1316 1.2509 0.0518 0.079 Uiso 1 1 calc R
C24 C 1.0236(4) 1.3719(3) 0.1484(3) 0.0659(11) Uani 1 1 d .
O3 O 1.0560(3) 1.4658(2) 0.1199(2) 0.0917(9) Uani 1 1 d .
C25 C 1.1604(4) 1.4462(4) 0.0547(3) 0.1070(16) Uani 1 1 d .
H25A H 1.2254 1.3879 0.0879 0.161 Uiso 1 1 calc R
H25B H 1.1764 1.5172 0.0452 0.161 Uiso 1 1 calc R
H25C H 1.1500 1.4203 -0.0131 0.161 Uiso 1 1 calc R
C26 C 0.9354(4) 1.3910(3) 0.2266(3) 0.0728(12) Uani 1 1 d .
H26 H 0.8997 1.4645 0.2541 0.087 Uiso 1 1 calc R
C27 C 0.9001(3) 1.3008(3) 0.2640(3) 0.0690(11) Uani 1 1 d .
H27 H 0.8398 1.3150 0.3163 0.083 Uiso 1 1 calc R
C28 C 0.9010(3) 1.0045(3) 0.2094(3) 0.0631(11) Uani 1 1 d .
H28 H 0.9182 0.9927 0.1373 0.076 Uiso 1 1 calc R
C29 C 0.8565(3) 0.9362(3) 0.2787(3) 0.0534(9) Uani 1 1 d .
C30 C 0.8430(3) 0.9821(3) 0.3784(3) 0.0487(9) Uani 1 1 d .
C31 C 0.7973(3) 0.9556(3) 0.4762(3) 0.0519(9) Uani 1 1 d .
H31 H 0.7678 0.8952 0.4811 0.062 Uiso 1 1 calc R
C32 C 0.7171(3) 0.8653(3) 0.2024(3) 0.0674(11) Uani 1 1 d .
H32A H 0.7344 0.8754 0.1275 0.081 Uiso 1 1 calc R
H32B H 0.6597 0.9379 0.2270 0.081 Uiso 1 1 calc R
N2 N 0.8254(3) 0.8373(2) 0.2603(2) 0.0545(8) Uani 1 1 d .
C33 C 0.6656(3) 0.7695(3) 0.2187(3) 0.0654(11) Uani 1 1 d .
C34 C 0.6304(4) 0.7277(4) 0.1330(4) 0.0852(13) Uani 1 1 d .
H34 H 0.6394 0.7574 0.0652 0.102 Uiso 1 1 calc R
C35 C 0.5819(4) 0.6417(5) 0.1472(5) 0.1062(17) Uani 1 1 d .
H35 H 0.5579 0.6146 0.0886 0.127 Uiso 1 1 calc R
C36 C 0.5685(4) 0.5960(4) 0.2454(5) 0.1067(17) Uani 1 1 d .
H36 H 0.5364 0.5377 0.2540 0.128 Uiso 1 1 calc R
C37 C 0.6034(4) 0.6376(4) 0.3320(4) 0.0958(15) Uani 1 1 d .
H37 H 0.5947 0.6076 0.3996 0.115 Uiso 1 1 calc R
C38 C 0.6512(4) 0.7239(4) 0.3179(4) 0.0849(13) Uani 1 1 d .
H38 H 0.6741 0.7518 0.3766 0.102 Uiso 1 1 calc R
C39 C 0.9241(3) 0.7424(3) 0.2126(3) 0.0637(11) Uani 1 1 d .
H39A H 0.9554 0.7720 0.1497 0.076 Uiso 1 1 calc R
H39B H 0.8955 0.6829 0.1910 0.076 Uiso 1 1 calc R
C40 C 1.0200(4) 0.6898(3) 0.2880(4) 0.0615(11) Uani 1 1 d .
C41 C 1.1351(5) 0.6758(4) 0.2601(4) 0.0952(16) Uani 1 1 d .
H41 H 1.1532 0.7028 0.1936 0.114 Uiso 1 1 calc R
C42 C 1.2245(7) 0.6230(6) 0.3277(7) 0.143(3) Uani 1 1 d .
H42 H 1.3018 0.6146 0.3069 0.171 Uiso 1 1 calc R
C43 C 1.1998(8) 0.5833(6) 0.4248(7) 0.154(4) Uani 1 1 d .
H43 H 1.2602 0.5467 0.4704 0.185 Uiso 1 1 calc R
C44 C 1.0861(6) 0.5970(4) 0.4556(5) 0.119(2) Uani 1 1 d .
H44 H 1.0691 0.5705 0.5226 0.142 Uiso 1 1 calc R
C45 C 0.9952(4) 0.6505(3) 0.3871(4) 0.0815(13) Uani 1 1 d .
H45 H 0.9178 0.6595 0.4084 0.098 Uiso 1 1 calc R
H1 H 0.541(3) 1.078(3) 1.032(2) 0.062(11) Uiso 1 1 d .

loop_
_atom_site_aniso_label
_atom_site_aniso_U_11
_atom_site_aniso_U_22
_atom_site_aniso_U_33
_atom_site_aniso_U_23
_atom_site_aniso_U_13
_atom_site_aniso_U_12
C1 0.089(3) 0.074(3) 0.050(3) -0.001(2) 0.004(3) -0.031(3)
C2 0.134(5) 0.098(4) 0.056(3) -0.013(3) 0.015(3) -0.034(3)
C3 0.189(6) 0.106(4) 0.057(3) -0.023(3) 0.005(4) -0.066(4)
C4 0.179(6) 0.136(5) 0.073(3) -0.021(3) 0.003(4) -0.104(4)
N3 0.129(3) 0.105(3) 0.065(2) -0.022(2) 0.009(2) -0.073(3)
C6 0.081(3) 0.062(3) 0.052(3) -0.005(2) 0.004(2) -0.033(2)
C7 0.080(3) 0.071(3) 0.059(3) -0.012(2) 0.011(2) -0.037(3)
O1 0.150(3) 0.109(2) 0.080(2) -0.0314(18) 0.0403(19) -0.089(2)
C8 0.078(3) 0.066(3) 0.057(3) -0.016(2) 0.014(2) -0.038(2)
C9 0.055(2) 0.045(2) 0.059(3) -0.0042(19) 0.005(2) -0.017(2)
C10 0.057(3) 0.047(2) 0.048(2) -0.0065(18) 0.004(2) -0.020(2)
C11 0.061(3) 0.048(3) 0.076(3) -0.009(2) -0.016(2) -0.015(2)
C12 0.071(3) 0.043(2) 0.081(3) -0.001(2) -0.017(2) -0.012(2)
C13 0.061(3) 0.047(3) 0.061(3) -0.006(2) 0.000(2) -0.022(2)
O2 0.080(2) 0.0621(18) 0.102(2) -0.0015(15) -0.0162(17) -0.0362(17)
C14 0.086(3) 0.108(4) 0.142(4) -0.001(3) -0.032(3) -0.056(3)
C15 0.052(2) 0.063(3) 0.080(3) 0.001(2) -0.007(2) -0.022(2)
C16 0.059(3) 0.045(2) 0.080(3) 0.003(2) 0.000(2) -0.013(2)
C17 0.055(2) 0.043(2) 0.049(2) -0.0079(18) 0.0033(19) -0.0172(19)
C18 0.072(3) 0.051(2) 0.054(3) -0.013(2) 0.000(2) -0.031(2)
C19 0.070(3) 0.049(2) 0.061(3) -0.009(2) 0.002(2) -0.029(2)
N1 0.063(2) 0.0450(18) 0.049(2) -0.0094(15) 0.0048(16) -0.0230(16)
C20 0.072(3) 0.051(2) 0.046(2) -0.006(2) 0.010(2) -0.024(2)
C21 0.071(3) 0.051(3) 0.051(2) -0.002(2) 0.006(2) -0.026(2)
C22 0.076(3) 0.059(3) 0.054(3) -0.005(2) 0.005(2) -0.026(2)
C23 0.084(3) 0.067(3) 0.051(3) -0.004(2) 0.008(2) -0.034(3)
C24 0.090(3) 0.061(3) 0.057(3) 0.001(2) 0.003(2) -0.042(3)
O3 0.132(3) 0.073(2) 0.086(2) -0.0069(16) 0.0225(19) -0.060(2)
C25 0.125(4) 0.116(4) 0.104(4) -0.004(3) 0.035(3) -0.077(3)
C26 0.098(3) 0.051(3) 0.070(3) -0.005(2) 0.015(3) -0.029(2)
C27 0.084(3) 0.060(3) 0.067(3) -0.004(2) 0.018(2) -0.033(2)
C28 0.087(3) 0.057(3) 0.045(2) -0.011(2) 0.010(2) -0.025(2)
C29 0.065(3) 0.045(2) 0.051(2) -0.0080(19) 0.005(2) -0.020(2)
C30 0.055(2) 0.038(2) 0.055(3) -0.0058(19) 0.000(2) -0.0191(19)
C31 0.056(2) 0.043(2) 0.057(2) -0.0075(19) 0.005(2) -0.0180(19)
C32 0.085(3) 0.052(3) 0.064(3) -0.004(2) -0.007(2) -0.021(2)
N2 0.065(2) 0.0428(19) 0.055(2) -0.0079(15) -0.0051(17) -0.0177(17)
C33 0.067(3) 0.055(3) 0.072(3) -0.010(2) -0.007(2) -0.017(2)
C34 0.085(3) 0.083(3) 0.095(4) -0.008(3) -0.017(3) -0.037(3)
C35 0.111(4) 0.107(4) 0.119(5) -0.012(4) -0.027(4) -0.056(4)
C36 0.088(4) 0.089(4) 0.157(6) -0.012(4) -0.011(4) -0.047(3)
C37 0.094(4) 0.083(4) 0.117(4) 0.011(3) 0.005(3) -0.042(3)
C38 0.096(3) 0.080(3) 0.084(4) -0.010(3) 0.001(3) -0.038(3)
C39 0.082(3) 0.048(2) 0.056(3) -0.011(2) 0.003(2) -0.018(2)
C40 0.063(3) 0.042(2) 0.081(3) -0.015(2) -0.001(3) -0.017(2)
C41 0.083(4) 0.067(3) 0.138(5) -0.043(3) 0.005(4) -0.025(3)
C42 0.085(5) 0.083(6) 0.256(10) -0.072(6) -0.019(7) -0.014(4)
C43 0.138(7) 0.058(4) 0.259(11) -0.044(6) -0.114(9) -0.004(5)
C44 0.183(6) 0.062(4) 0.119(5) 0.005(3) -0.077(5) -0.043(4)
C45 0.108(4) 0.063(3) 0.082(3) 0.003(3) -0.027(3) -0.038(3)

loop_
_atom_type_symbol
_atom_type_description
_atom_type_scat_dispersion_real
_atom_type_scat_dispersion_imag
_atom_type_scat_source
C C 0.0033 0.0016 'International Tables Vol C Tables 4.2.6.8 and 6.1.1.4'
H H 0.0000 0.0000 'International Tables Vol C Tables 4.2.6.8 and 6.1.1.4'
N N 0.0061 0.0033 'International Tables Vol C Tables 4.2.6.8 and 6.1.1.4'
O O 0.0106 0.0060 'International Tables Vol C Tables 4.2.6.8 and 6.1.1.4'

loop_
_geom_angle_atom_site_label_1
_geom_angle_atom_site_label_2
_geom_angle_atom_site_label_3
_geom_angle
C6 C1 C2 118.9(4)
C6 C1 H1 120.1(19)
C2 C1 H1 120.9(19)
C3 C2 C1 118.8(5)
C3 C2 H2 120.6
C1 C2 H2 120.6
C2 C3 C4 118.9(4)
C2 C3 H3 120.6
C4 C3 H3 120.6
N3 C4 C3 123.6(4)
N3 C4 H4 118.2
C3 C4 H4 118.2
C6 N3 C4 116.8(4)
N3 C6 C1 123.0(4)
N3 C6 C7 118.0(4)
C1 C6 C7 119.1(4)
O1 C7 C8 124.6(4)
O1 C7 C6 118.3(4)
C8 C7 C6 117.1(3)
C9 C8 C7 125.4(3)
C9 C8 H8 117.3
C7 C8 H8 117.3
C8 C9 C17 122.3(3)
C8 C9 C10 122.5(3)
C17 C9 C10 115.1(3)
C16 C10 C11 118.1(3)
C16 C10 C9 119.9(3)
C11 C10 C9 121.8(3)
C10 C11 C12 121.2(3)
C10 C11 H11 119.4
C12 C11 H11 119.4
C13 C12 C11 119.9(4)
C13 C12 H12 120.0
C11 C12 H12 120.0
C15 C13 C12 119.6(3)
C15 C13 O2 124.4(4)
C12 C13 O2 116.0(3)
C13 O2 C14 116.7(3)
O2 C14 H14A 109.5
O2 C14 H14B 109.5
H14A C14 H14B 109.5
O2 C14 H14C 109.5
H14A C14 H14C 109.5
H14B C14 H14C 109.5
C13 C15 C16 119.6(3)
C13 C15 H15 120.2
C16 C15 H15 120.2
C10 C16 C15 121.6(3)
C10 C16 H16 119.2
C15 C16 H16 119.2
C31 C17 C18 115.7(3)
C31 C17 C9 120.9(3)
C18 C17 C9 123.4(3)
C19 C18 C17 122.5(3)
C19 C18 H18 118.7
C17 C18 H18 118.7
C18 C19 N1 120.6(3)
C18 C19 H19 119.7
N1 C19 H19 119.7
C20 N1 C19 131.5(3)
C20 N1 C30 109.2(3)
C19 N1 C30 118.9(3)
C28 C20 N1 106.7(3)
C28 C20 C21 129.6(3)
N1 C20 C21 123.7(3)
C22 C21 C27 116.6(3)
C22 C21 C20 120.9(3)
C27 C21 C20 122.4(3)
C23 C22 C21 121.9(3)
C23 C22 H22 119.0
C21 C22 H22 119.0
C24 C23 C22 119.9(4)
C24 C23 H23 120.0
C22 C23 H23 120.0
O3 C24 C23 124.9(4)
O3 C24 C26 115.4(4)
C23 C24 C26 119.7(4)
C24 O3 C25 117.8(3)
O3 C25 H25A 109.5
O3 C25 H25B 109.5
H25A C25 H25B 109.5
O3 C25 H25C 109.5
H25A C25 H25C 109.5
H25B C25 H25C 109.5
C24 C26 C27 119.8(4)
C24 C26 H26 120.1
C27 C26 H26 120.1
C26 C27 C21 121.9(4)
C26 C27 H27 119.0
C21 C27 H27 119.0
C20 C28 C29 109.5(3)
C20 C28 H28 125.2
C29 C28 H28 125.2
C30 C29 C28 107.4(3)
C30 C29 N2 121.5(3)
C28 C29 N2 131.1(3)
C29 C30 C31 133.7(3)
C29 C30 N1 107.1(3)
C31 C30 N1 119.1(3)
C17 C31 C30 122.2(3)
C17 C31 H31 118.9
C30 C31 H31 118.9
N2 C32 C33 110.9(3)
N2 C32 H32A 109.5
C33 C32 H32A 109.5
N2 C32 H32B 109.5
C33 C32 H32B 109.5
H32A C32 H32B 108.0
C29 N2 C32 113.7(3)
C29 N2 C39 112.4(3)
C32 N2 C39 112.3(3)
C34 C33 C38 118.5(4)
C34 C33 C32 119.8(4)
C38 C33 C32 121.7(4)
C33 C34 C35 120.2(4)
C33 C34 H34 119.9
C35 C34 H34 119.9
C36 C35 C34 121.2(5)
C36 C35 H35 119.4
C34 C35 H35 119.4
C35 C36 C37 119.0(5)
C35 C36 H36 120.5
C37 C36 H36 120.5
C38 C37 C36 119.8(5)
C38 C37 H37 120.1
C36 C37 H37 120.1
C33 C38 C37 121.3(4)
C33 C38 H38 119.4
C37 C38 H38 119.4
N2 C39 C40 111.7(3)
N2 C39 H39A 109.3
C40 C39 H39A 109.3
N2 C39 H39B 109.3
C40 C39 H39B 109.3
H39A C39 H39B 108.0
C41 C40 C45 118.1(4)
C41 C40 C39 121.6(5)
C45 C40 C39 120.3(4)
C40 C41 C42 121.7(6)
C40 C41 H41 119.1
C42 C41 H41 119.1
C43 C42 C41 119.9(9)
C43 C42 H42 120.0
C41 C42 H42 120.0
C42 C43 C44 119.9(9)
C42 C43 H43 120.0
C44 C43 H43 120.0
C43 C44 C45 120.3(7)
C43 C44 H44 119.8
C45 C44 H44 119.8
C40 C45 C44 120.0(5)
C40 C45 H45 120.0
C44 C45 H45 120.0

loop_
_geom_bond_atom_site_label_1
_geom_bond_atom_site_label_2
_geom_bond_distance
C1 C6 1.367(5)
C1 C2 1.380(5)
C1 H1 0.97(3)
C2 C3 1.356(5)
C2 H2 0.9300
C3 C4 1.362(6)
C3 H3 0.9300
C4 N3 1.337(5)
C4 H4 0.9300
N3 C6 1.330(4)
C6 C7 1.508(5)
C7 O1 1.217(4)
C7 C8 1.465(4)
C8 C9 1.353(4)
C8 H8 0.9300
C9 C17 1.470(4)
C9 C10 1.500(4)
C10 C16 1.371(4)
C10 C11 1.371(4)
C11 C12 1.377(4)
C11 H11 0.9300
C12 C13 1.377(4)
C12 H12 0.9300
C13 C15 1.367(4)
C13 O2 1.381(4)
O2 C14 1.424(4)
C14 H14A 0.9600
C14 H14B 0.9600
C14 H14C 0.9600
C15 C16 1.384(4)
C15 H15 0.9300
C16 H16 0.9300
C17 C31 1.384(4)
C17 C18 1.438(4)
C18 C19 1.340(4)
C18 H18 0.9300
C19 N1 1.388(4)
C19 H19 0.9300
N1 C20 1.383(4)
N1 C30 1.406(4)
C20 C28 1.382(4)
C20 C21 1.465(4)
C21 C22 1.386(4)
C21 C27 1.397(4)
C22 C23 1.382(4)
C22 H22 0.9300
C23 C24 1.375(4)
C23 H23 0.9300
C24 O3 1.373(4)
C24 C26 1.377(4)
O3 C25 1.421(4)
C25 H25A 0.9600
C25 H25B 0.9600
C25 H25C 0.9600
C26 C27 1.377(4)
C26 H26 0.9300
C27 H27 0.9300
C28 C29 1.398(4)
C28 H28 0.9300
C29 C30 1.385(4)
C29 N2 1.430(4)
C30 C31 1.396(4)
C31 H31 0.9300
C32 N2 1.467(4)
C32 C33 1.519(4)
C32 H32A 0.9700
C32 H32B 0.9700
N2 C39 1.469(4)
C33 C34 1.374(5)
C33 C38 1.374(5)
C34 C35 1.382(5)
C34 H34 0.9300
C35 C36 1.362(6)
C35 H35 0.9300
C36 C37 1.381(6)
C36 H36 0.9300
C37 C38 1.378(5)
C37 H37 0.9300
C38 H38 0.9300
C39 C40 1.491(5)
C39 H39A 0.9700
C39 H39B 0.9700
C40 C41 1.371(5)
C40 C45 1.376(5)
C41 C42 1.374(8)
C41 H41 0.9300
C42 C43 1.355(8)
C42 H42 0.9300
C43 C44 1.364(8)
C43 H43 0.9300
C44 C45 1.395(6)
C44 H44 0.9300
C45 H45 0.9300
